data_2240184
loop_
_publ_author_name
'Zeng, Dong'
'Yang, Shui-Bin'
'Tian, Zheng-Fang'

_publ_section_title
;
 Crystal structure of bis[1-(4-bromobenzyl)pyridinium]
 bis(1,2-dicyanoethene-1,2-dithiolato-\k^2^<i>S</i>,<i>S</i>')nickelate(II)
;
_journal_issue 12
_journal_name_full 'Acta Crystallographica Section E'
_journal_page_first m395
_journal_page_last m396
_journal_paper_doi 10.1107/S1600536814024222
_journal_volume 70
_journal_year 2014
_chemical_formula_iupac '(C12 H11 Br N)2 [Ni (C4 N2 S2)2]'
_chemical_formula_moiety '2(C12 H11 Br N +), C8 N4 Ni S4 2-'
_chemical_formula_sum 'C32 H22 Br2 N6 Ni S4'
_chemical_formula_weight 837.29
_chemical_melting_point 473
_chemical_name_systematic
;
Bis[1-(4-bromobenzyl)pyridinium]
bis(1,2-dicyanoethene-1,2-dithiolato-\k^2^<i>S</i>,<i>S</i>')nickelate(II)
;
_space_group_IT_number 14
_symmetry_cell_setting monoclinic
_symmetry_space_group_name_Hall '-P 2yn'
_symmetry_space_group_name_H-M 'P 1 21/n 1'
_atom_sites_solution_hydrogens geom
_atom_sites_solution_primary direct
_atom_sites_solution_secondary difmap
_audit_creation_method SHELXL-97
_cell_angle_alpha 90.00
_cell_angle_beta 97.385(7)
_cell_angle_gamma 90.00
_cell_formula_units_Z 2
_cell_length_a 9.783(2)
_cell_length_b 11.962(3)
_cell_length_c 14.858(3)
_cell_measurement_reflns_used 14683
_cell_measurement_temperature 296(2)
_cell_measurement_theta_max 25.00
_cell_measurement_theta_min 2.19
_cell_volume 1724.3(7)
_computing_cell_refinement
;
SAINT (Bruker, 2000)
;
_computing_data_collection
;
SMART (Bruker, 2000)
;
_computing_data_reduction
;
SAINT (Bruker, 2000)
;
_computing_molecular_graphics
;
SHELXTL (Sheldrick, 2008)
;
_computing_publication_material
;
SHELXL97 (Sheldrick, 2008)
;
_computing_structure_refinement
;
SHELXL97 (Sheldrick, 2008)
;
_computing_structure_solution
;
SHELXS97 (Sheldrick, 2008)
;
_diffrn_ambient_temperature 296(2)
_diffrn_measured_fraction_theta_full 0.998
_diffrn_measured_fraction_theta_max 0.998
_diffrn_measurement_device_type 'Bruker SMART CCD'
_diffrn_measurement_method 'phi and omega scans'
_diffrn_radiation_monochromator graphite
_diffrn_radiation_source 'fine-focus sealed tube'
_diffrn_radiation_type MoK\a
_diffrn_radiation_wavelength 0.71073
_diffrn_reflns_av_R_equivalents 0.0613
_diffrn_reflns_av_sigmaI/netI 0.0526
_diffrn_reflns_limit_h_max 11
_diffrn_reflns_limit_h_min -11
_diffrn_reflns_limit_k_max 14
_diffrn_reflns_limit_k_min -14
_diffrn_reflns_limit_l_max 17
_diffrn_reflns_limit_l_min -17
_diffrn_reflns_number 14683
_diffrn_reflns_theta_full 25.00
_diffrn_reflns_theta_max 25.00
_diffrn_reflns_theta_min 2.19
_exptl_absorpt_coefficient_mu 3.155
_exptl_absorpt_correction_T_max 0.6490
_exptl_absorpt_correction_T_min 0.5711
_exptl_absorpt_correction_type multi-scan
_exptl_absorpt_process_details
;
(<i>SADABS</i>; Bruker, 2000)
;
_exptl_crystal_colour red
_exptl_crystal_density_diffrn 1.613
_exptl_crystal_density_method 'not measured'
_exptl_crystal_description block
_exptl_crystal_F_000 836
_exptl_crystal_size_max 0.20
_exptl_crystal_size_mid 0.15
_exptl_crystal_size_min 0.15
_refine_diff_density_max 0.436
_refine_diff_density_min -0.908
_refine_ls_extinction_method none
_refine_ls_goodness_of_fit_ref 1.027
_refine_ls_hydrogen_treatment constr
_refine_ls_matrix_type full
_refine_ls_number_parameters 205
_refine_ls_number_reflns 3040
_refine_ls_number_restraints 0
_refine_ls_restrained_S_all 1.027
_refine_ls_R_factor_all 0.0703
_refine_ls_R_factor_gt 0.0420
_refine_ls_shift/su_max 0.000
_refine_ls_shift/su_mean 0.000
_refine_ls_structure_factor_coef Fsqd
_refine_ls_weighting_details 'calc w=1/[\s^2^(Fo^2^)+(0.0517P)^2^+0.2393P] where P=(Fo^2^+2Fc^2^)/3'
_refine_ls_weighting_scheme calc
_refine_ls_wR_factor_gt 0.0949
_refine_ls_wR_factor_ref 0.1018
_reflns_number_gt 2204
_reflns_number_total 3040
_reflns_threshold_expression I>2sigma(I)
_cod_data_source_file wm5078sup1.cf
_cod_data_source_block I
_cod_original_cell_volume 1724.3(6)
_cod_original_sg_symbol_H-M 'P 21/n'
_cod_database_code 2240184
_cod_database_fobs_code 2240184

loop_
_symmetry_equiv_pos_as_xyz
'x, y, z'
'-x+1/2, y+1/2, -z+1/2'
'-x, -y, -z'
'x-1/2, -y-1/2, z-1/2'

loop_
_atom_site_type_symbol
_atom_site_label
_atom_site_fract_x
_atom_site_fract_y
_atom_site_fract_z
_atom_site_U_iso_or_equiv
_atom_site_adp_type
_atom_site_calc_flag
_atom_site_refinement_flags
_atom_site_occupancy
_atom_site_symmetry_multiplicity
Ni Ni1 0.5000 0.5000 0.0000 0.03497(19) Uani d S 1 2
Br Br1 -0.05497(5) 0.44064(4) 0.19128(4) 0.0857(2) Uani d . 1 1
S S1 0.68740(9) 0.59888(8) 0.02861(6) 0.0445(3) Uani d . 1 1
S S2 0.37034(9) 0.64490(8) 0.01000(7) 0.0479(3) Uani d . 1 1
C C3 0.4306(4) 0.8595(3) 0.0544(3) 0.0472(9) Uani d . 1 1
N N2 0.3771(4) 0.9425(3) 0.0661(3) 0.0651(10) Uani d . 1 1
C C8 0.1115(3) 0.8032(3) 0.2369(3) 0.0438(9) Uani d . 1 1
C C1 0.6257(3) 0.7321(3) 0.0478(2) 0.0398(8) Uani d . 1 1
N N3 0.0716(3) 1.0079(2) 0.2122(2) 0.0426(7) Uani d . 1 1
C C11 0.1688(4) 0.9204(3) 0.2526(3) 0.0532(10) Uani d . 1 1
H H11A 0.1894 0.9335 0.3173 0.064 Uiso calc R 1 1
H H11B 0.2544 0.9263 0.2264 0.064 Uiso calc R 1 1
C C9 0.0500(4) 0.7490(3) 0.3036(3) 0.0563(11) Uani d . 1 1
H H9 0.0417 0.7855 0.3579 0.068 Uiso calc R 1 1
C C5 0.0120(4) 0.5898(3) 0.2097(3) 0.0537(11) Uani d . 1 1
C C10 0.0009(4) 0.6417(4) 0.2903(3) 0.0620(11) Uani d . 1 1
H H10 -0.0392 0.6051 0.3355 0.074 Uiso calc R 1 1
C C2 0.4878(3) 0.7516(3) 0.0400(2) 0.0401(8) Uani d . 1 1
C C14 -0.1102(5) 1.1646(3) 0.1387(3) 0.0698(13) Uani d . 1 1
H H14 -0.1726 1.2181 0.1132 0.084 Uiso calc R 1 1
C C4 0.7257(4) 0.8173(3) 0.0722(3) 0.0501(9) Uani d . 1 1
C C15 0.0006(5) 1.1360(4) 0.0964(3) 0.0710(13) Uani d . 1 1
H H15 0.0142 1.1702 0.0420 0.085 Uiso calc R 1 1
C C16 0.0911(4) 1.0574(3) 0.1337(3) 0.0586(11) Uani d . 1 1
H H16 0.1666 1.0380 0.1049 0.070 Uiso calc R 1 1
C C12 -0.0375(4) 1.0353(3) 0.2544(3) 0.0546(10) Uani d . 1 1
H H12 -0.0503 0.9998 0.3084 0.066 Uiso calc R 1 1
C C6 0.0723(4) 0.6405(3) 0.1425(3) 0.0622(11) Uani d . 1 1
H H6 0.0794 0.6036 0.0881 0.075 Uiso calc R 1 1
N N1 0.8110(4) 0.8818(3) 0.0910(3) 0.0770(11) Uani d . 1 1
C C13 -0.1290(4) 1.1141(4) 0.2192(3) 0.0632(12) Uani d . 1 1
H H13 -0.2034 1.1335 0.2491 0.076 Uiso calc R 1 1
C C7 0.1227(4) 0.7476(3) 0.1569(3) 0.0566(11) Uani d . 1 1
H H7 0.1649 0.7828 0.1120 0.068 Uiso calc R 1 1

loop_
_atom_site_aniso_label
_atom_site_aniso_U_11
_atom_site_aniso_U_22
_atom_site_aniso_U_33
_atom_site_aniso_U_12
_atom_site_aniso_U_13
_atom_site_aniso_U_23
Ni1 0.0332(3) 0.0344(4) 0.0365(4) 0.0045(3) 0.0013(3) -0.0016(3)
Br1 0.0699(4) 0.0431(3) 0.1335(5) -0.0074(2) -0.0270(3) -0.0002(3)
S1 0.0350(5) 0.0405(5) 0.0563(6) 0.0044(4) -0.0003(4) -0.0029(5)
S2 0.0349(5) 0.0382(5) 0.0699(7) 0.0047(4) 0.0047(5) -0.0076(5)
C3 0.040(2) 0.044(2) 0.057(2) -0.0019(18) 0.0059(18) -0.004(2)
N2 0.063(2) 0.048(2) 0.086(3) 0.0080(18) 0.013(2) -0.010(2)
C8 0.037(2) 0.040(2) 0.052(2) 0.0020(16) -0.0039(17) 0.000(2)
C1 0.041(2) 0.038(2) 0.039(2) -0.0011(16) 0.0011(16) -0.0029(16)
N3 0.0439(18) 0.0342(17) 0.0487(18) -0.0015(14) 0.0017(14) -0.0087(16)
C11 0.048(2) 0.047(2) 0.061(3) -0.0023(18) -0.0080(19) -0.002(2)
C9 0.069(3) 0.049(3) 0.048(2) -0.002(2) -0.001(2) -0.002(2)
C5 0.038(2) 0.039(2) 0.079(3) 0.0039(17) -0.014(2) 0.005(2)
C10 0.069(3) 0.053(3) 0.063(3) -0.004(2) 0.005(2) 0.014(2)
C2 0.043(2) 0.038(2) 0.0396(19) 0.0048(16) 0.0044(15) -0.0023(17)
C14 0.071(3) 0.039(2) 0.092(4) 0.010(2) -0.020(3) -0.003(3)
C4 0.047(2) 0.045(2) 0.056(2) 0.004(2) 0.0011(19) -0.005(2)
C15 0.086(3) 0.053(3) 0.075(3) 0.009(3) 0.010(3) 0.013(2)
C16 0.066(3) 0.049(3) 0.065(3) -0.003(2) 0.025(2) 0.005(2)
C12 0.054(3) 0.061(3) 0.048(2) -0.003(2) 0.005(2) -0.009(2)
C6 0.063(3) 0.055(3) 0.069(3) -0.003(2) 0.012(2) -0.017(2)
N1 0.059(2) 0.064(3) 0.103(3) -0.011(2) -0.011(2) -0.016(2)
C13 0.052(3) 0.062(3) 0.074(3) 0.009(2) 0.002(2) -0.020(3)
C7 0.056(2) 0.050(3) 0.065(3) -0.005(2) 0.016(2) -0.004(2)

loop_
_atom_type_symbol
_atom_type_description
_atom_type_scat_dispersion_real
_atom_type_scat_dispersion_imag
_atom_type_scat_source
C C 0.0033 0.0016 'International Tables Vol C Tables 4.2.6.8 and 6.1.1.4'
H H 0.0000 0.0000 'International Tables Vol C Tables 4.2.6.8 and 6.1.1.4'
N N 0.0061 0.0033 'International Tables Vol C Tables 4.2.6.8 and 6.1.1.4'
S S 0.1246 0.1234 'International Tables Vol C Tables 4.2.6.8 and 6.1.1.4'
Ni Ni 0.3393 1.1124 'International Tables Vol C Tables 4.2.6.8 and 6.1.1.4'
Br Br -0.2901 2.4595 'International Tables Vol C Tables 4.2.6.8 and 6.1.1.4'

loop_
_geom_angle_atom_site_label_1
_geom_angle_atom_site_label_2
_geom_angle_atom_site_label_3
_geom_angle_site_symmetry_1
_geom_angle_site_symmetry_3
_geom_angle
S2 Ni1 S2 3_665 . 180.00(5)
S2 Ni1 S1 3_665 . 87.84(4)
S2 Ni1 S1 . . 92.16(4)
S2 Ni1 S1 3_665 3_665 92.16(4)
S2 Ni1 S1 . 3_665 87.84(4)
S1 Ni1 S1 . 3_665 180.0
C1 S1 Ni1 . . 103.21(11)
C2 S2 Ni1 . . 103.42(12)
N2 C3 C2 . . 175.7(4)
C7 C8 C9 . . 118.7(4)
C7 C8 C11 . . 120.7(3)
C9 C8 C11 . . 120.6(3)
C2 C1 C4 . . 122.6(3)
C2 C1 S1 . . 120.3(3)
C4 C1 S1 . . 117.1(2)
C16 N3 C12 . . 120.4(3)
C16 N3 C11 . . 120.4(3)
C12 N3 C11 . . 119.2(3)
N3 C11 C8 . . 112.6(3)
N3 C11 H11A . . 109.1
C8 C11 H11A . . 109.1
N3 C11 H11B . . 109.1
C8 C11 H11B . . 109.1
H11A C11 H11B . . 107.8
C10 C9 C8 . . 120.7(4)
C10 C9 H9 . . 119.7
C8 C9 H9 . . 119.7
C10 C5 C6 . . 122.0(4)
C10 C5 Br1 . . 119.1(3)
C6 C5 Br1 . . 118.9(3)
C5 C10 C9 . . 119.0(4)
C5 C10 H10 . . 120.5
C9 C10 H10 . . 120.5
C1 C2 C3 . . 123.0(3)
C1 C2 S2 . . 120.8(3)
C3 C2 S2 . . 116.2(3)
C15 C14 C13 . . 119.6(4)
C15 C14 H14 . . 120.2
C13 C14 H14 . . 120.2
N1 C4 C1 . . 176.5(4)
C16 C15 C14 . . 119.9(4)
C16 C15 H15 . . 120.0
C14 C15 H15 . . 120.0
N3 C16 C15 . . 120.2(4)
N3 C16 H16 . . 119.9
C15 C16 H16 . . 119.9
N3 C12 C13 . . 120.9(4)
N3 C12 H12 . . 119.6
C13 C12 H12 . . 119.6
C5 C6 C7 . . 118.5(4)
C5 C6 H6 . . 120.7
C7 C6 H6 . . 120.7
C12 C13 C14 . . 119.0(4)
C12 C13 H13 . . 120.5
C14 C13 H13 . . 120.5
C8 C7 C6 . . 121.1(4)
C8 C7 H7 . . 119.4
C6 C7 H7 . . 119.4

loop_
_geom_bond_atom_site_label_1
_geom_bond_atom_site_label_2
_geom_bond_site_symmetry_2
_geom_bond_distance
Ni1 S2 3_665 2.1642(9)
Ni1 S2 . 2.1642(9)
Ni1 S1 . 2.1773(9)
Ni1 S1 3_665 2.1773(9)
Br1 C5 . 1.908(4)
S1 C1 . 1.740(3)
S2 C2 . 1.737(3)
C3 N2 . 1.146(4)
C3 C2 . 1.433(5)
C8 C7 . 1.379(5)
C8 C9 . 1.385(5)
C8 C11 . 1.517(5)
C1 C2 . 1.360(5)
C1 C4 . 1.427(5)
N3 C16 . 1.343(5)
N3 C12 . 1.346(5)
N3 C11 . 1.487(4)
C11 H11A . 0.9700
C11 H11B . 0.9700
C9 C10 . 1.376(5)
C9 H9 . 0.9300
C5 C10 . 1.366(6)
C5 C6 . 1.366(6)
C10 H10 . 0.9300
C14 C15 . 1.366(6)
C14 C13 . 1.373(6)
C14 H14 . 0.9300
C4 N1 . 1.144(5)
C15 C16 . 1.360(6)
C15 H15 . 0.9300
C16 H16 . 0.9300
C12 C13 . 1.358(6)
C12 H12 . 0.9300
C6 C7 . 1.379(5)
C6 H6 . 0.9300
C13 H13 . 0.9300
C7 H7 . 0.9300

loop_
_geom_hbond_atom_site_label_D
_geom_hbond_atom_site_label_H
_geom_hbond_atom_site_label_A
_geom_hbond_distance_DH
_geom_hbond_distance_HA
_geom_hbond_distance_DA
_geom_hbond_angle_DHA
C16 H16 N2 0.93 2.49 3.384(6) 162
